data_7124786
loop_
_publ_author_name
'Chen, Ling'
'Cao, Jian'
'Xu, Zheng'
'Zheng, Zhan-Jiang'
'Cui, Yu-Ming'
'Xu, Li-Wen'

_publ_section_title
;
 Lewis acid catalyzed [2+2] cycloaddition of ynamides and propargyl silyl
 ethers: synthesis of alkylidenecyclobutenones and their reactivity in
 ring-opening and ring expansion.
;
_journal_issue 61
_journal_name_full 'Chemical communications (Cambridge, England)'
_journal_page_first 9574
_journal_page_last 9577
_journal_paper_doi 10.1039/c6cc04648g
_journal_volume 52
_journal_year 2016
_chemical_formula_sum 'C29 H20 O'
_chemical_formula_weight 384.45
_space_group_IT_number 2
_space_group_name_Hall '-P 1'
_space_group_name_H-M_alt 'P -1'
_symmetry_cell_setting triclinic
_symmetry_space_group_name_H-M 'P -1'
_atom_sites_solution_hydrogens geom
_atom_sites_solution_primary direct
_atom_sites_solution_secondary difmap
_audit_creation_method SHELXL-97
_audit_update_record
;
2016-01-10 deposited with the CCDC.
2016-07-04 downloaded from the CCDC.
;
_cell_angle_alpha 114.389(2)
_cell_angle_beta 96.569(3)
_cell_angle_gamma 105.237(2)
_cell_formula_units_Z 2
_cell_length_a 9.5812(12)
_cell_length_b 10.2719(13)
_cell_length_c 12.371(2)
_cell_measurement_temperature 296(2)
_cell_measurement_theta_max 27.20
_cell_measurement_theta_min 2.47
_cell_volume 1034.9(3)
_computing_cell_refinement 'Bruker SAINT'
_computing_data_collection 'Bruker APEX2'
_computing_data_reduction 'Bruker SAINT'
_computing_molecular_graphics 'Bruker SHELXTL'
_computing_publication_material 'Bruker SHELXTL'
_computing_structure_refinement 'SHELXL-97 (Sheldrick, 2008)'
_computing_structure_solution 'SHELXS-97 (Sheldrick, 2008)'
_diffrn_ambient_temperature 296(2)
_diffrn_measured_fraction_theta_full 0.992
_diffrn_measured_fraction_theta_max 0.992
_diffrn_measurement_device_type 'Bruker APEX-II CCD'
_diffrn_measurement_method '\f and \w scans'
_diffrn_radiation_monochromator graphite
_diffrn_radiation_source 'fine-focus sealed tube'
_diffrn_radiation_type MoK\a
_diffrn_radiation_wavelength 0.71073
_diffrn_reflns_av_R_equivalents 0.0265
_diffrn_reflns_av_sigmaI/netI 0.0310
_diffrn_reflns_limit_h_max 11
_diffrn_reflns_limit_h_min -11
_diffrn_reflns_limit_k_max 12
_diffrn_reflns_limit_k_min -12
_diffrn_reflns_limit_l_max 14
_diffrn_reflns_limit_l_min -13
_diffrn_reflns_number 10951
_diffrn_reflns_theta_full 25.20
_diffrn_reflns_theta_max 25.20
_diffrn_reflns_theta_min 1.87
_exptl_absorpt_coefficient_mu 0.073
_exptl_absorpt_correction_T_max 0.984
_exptl_absorpt_correction_T_min 0.977
_exptl_absorpt_correction_type multi-scan
_exptl_crystal_colour yellow
_exptl_crystal_density_diffrn 1.234
_exptl_crystal_density_method 'not measured'
_exptl_crystal_description block
_exptl_crystal_F_000 404
_exptl_crystal_size_max 0.35
_exptl_crystal_size_mid 0.27
_exptl_crystal_size_min 0.22
_refine_diff_density_max 0.145
_refine_diff_density_min -0.161
_refine_diff_density_rms 0.029
_refine_ls_extinction_method none
_refine_ls_goodness_of_fit_ref 1.027
_refine_ls_hydrogen_treatment mixed
_refine_ls_matrix_type full
_refine_ls_number_parameters 271
_refine_ls_number_reflns 3697
_refine_ls_number_restraints 0
_refine_ls_restrained_S_all 1.027
_refine_ls_R_factor_all 0.0543
_refine_ls_R_factor_gt 0.0384
_refine_ls_shift/su_max 0.000
_refine_ls_shift/su_mean 0.000
_refine_ls_structure_factor_coef Fsqd
_refine_ls_weighting_details 'calc w=1/[\s^2^(Fo^2^)+(0.0550P)^2^+0.1831P] where P=(Fo^2^+2Fc^2^)/3'
_refine_ls_weighting_scheme calc
_refine_ls_wR_factor_gt 0.1027
_refine_ls_wR_factor_ref 0.1141
_reflns_number_gt 2834
_reflns_number_total 3697
_reflns_threshold_expression >2sigma(I)
_cod_data_source_file c6cc04648g2.cif
_cod_data_source_block 20141112c
_cod_depositor_comments
;
The following automatic conversions were performed:

data item '_exptl_absorpt_correction_type' value 'Multi-scan' was
changed to 'multi-scan' in accordance with the
/home/saulius/struct/COD-crude-data/automatic-downloads/DataCite-retrospective/RSC/depositions/lib/dictionaries/cif_core.dic
dictionary named 'cif_core.dic' version 2.4.2 last updated on
2011-04-26.

data item '_symmetry_cell_setting' value 'Triclinic' was changed to
'triclinic' in accordance with the
/home/saulius/struct/COD-crude-data/automatic-downloads/DataCite-retrospective/RSC/depositions/lib/dictionaries/cif_core.dic
dictionary named 'cif_core.dic' version 2.4.2 last updated on
2011-04-26.

Automatic conversion script
Id: cif_fix_values 6909 2019-04-08 15:41:33Z antanas 
;
_cod_original_sg_symbol_H-M P-1
_cod_database_code 7124786

loop_
_symmetry_equiv_pos_as_xyz
'x, y, z'
'-x, -y, -z'

loop_
_atom_site_label
_atom_site_type_symbol
_atom_site_fract_x
_atom_site_fract_y
_atom_site_fract_z
_atom_site_U_iso_or_equiv
_atom_site_adp_type
_atom_site_occupancy
_atom_site_symmetry_multiplicity
_atom_site_calc_flag
_atom_site_refinement_flags
C16 C 0.19227(16) 0.36098(16) 0.52840(13) 0.0395(3) Uani 1 1 d .
C8 C 0.14606(16) 0.45275(16) 0.21481(12) 0.0373(3) Uani 1 1 d .
C18 C 0.29069(17) 0.61688(16) 0.51620(12) 0.0408(4) Uani 1 1 d .
C14 C 0.11504(16) 0.33435(16) 0.35085(13) 0.0402(4) Uani 1 1 d .
C17 C 0.21282(16) 0.45423(16) 0.47283(13) 0.0386(3) Uani 1 1 d .
C24 C 0.23075(16) 0.37519(17) 0.65083(13) 0.0394(3) Uani 1 1 d .
C1 C 0.07050(16) 0.32580(16) 0.23980(13) 0.0389(3) Uani 1 1 d .
C29 C 0.18126(18) 0.24621(18) 0.66774(14) 0.0463(4) Uani 1 1 d .
H29 H 0.1281 0.1524 0.6003 0.056 Uiso 1 1 calc R
C15 C 0.09500(17) 0.22850(17) 0.40886(13) 0.0431(4) Uani 1 1 d .
C25 C 0.30934(17) 0.51479(18) 0.75418(13) 0.0463(4) Uani 1 1 d .
H25 H 0.3425 0.6026 0.7454 0.056 Uiso 1 1 calc R
C9 C 0.06440(18) 0.52060(18) 0.16890(14) 0.0477(4) Uani 1 1 d .
H9 H -0.0395 0.4820 0.1485 0.057 Uiso 1 1 calc R
C13 C 0.30118(16) 0.51028(17) 0.24016(13) 0.0431(4) Uani 1 1 d .
H13 H 0.3580 0.4646 0.2684 0.052 Uiso 1 1 calc R
C26 C 0.33788(19) 0.5228(2) 0.86910(14) 0.0524(4) Uani 1 1 d .
H26 H 0.3910 0.6160 0.9372 0.063 Uiso 1 1 calc R
C12 C 0.37199(18) 0.63415(19) 0.22399(14) 0.0511(4) Uani 1 1 d .
H12 H 0.4758 0.6720 0.2421 0.061 Uiso 1 1 calc R
C19 C 0.2135(2) 0.70256(18) 0.49125(15) 0.0509(4) Uani 1 1 d .
H19 H 0.1134 0.6560 0.4480 0.061 Uiso 1 1 calc R
C2 C -0.05584(17) 0.19538(17) 0.14118(13) 0.0416(4) Uani 1 1 d .
C11 C 0.2891(2) 0.70164(19) 0.18107(15) 0.0543(4) Uani 1 1 d .
H11 H 0.3365 0.7857 0.1708 0.065 Uiso 1 1 calc R
C3 C -0.05494(19) 0.14820(18) 0.01818(14) 0.0499(4) Uani 1 1 d .
H3 H 0.0266 0.1973 -0.0017 0.060 Uiso 1 1 calc R
C28 C 0.21029(19) 0.2561(2) 0.78335(15) 0.0536(4) Uani 1 1 d .
H28 H 0.1768 0.1691 0.7932 0.064 Uiso 1 1 calc R
C27 C 0.28844(19) 0.3940(2) 0.88379(15) 0.0545(4) Uani 1 1 d .
H27 H 0.3079 0.4003 0.9615 0.065 Uiso 1 1 calc R
C10 C 0.1356(2) 0.6440(2) 0.15338(16) 0.0555(4) Uani 1 1 d .
H10 H 0.0793 0.6892 0.1238 0.067 Uiso 1 1 calc R
C23 C 0.4409(2) 0.6875(2) 0.57855(15) 0.0599(5) Uani 1 1 d .
H23 H 0.4944 0.6321 0.5962 0.072 Uiso 1 1 calc R
C4 C -0.1731(2) 0.0299(2) -0.07417(15) 0.0629(5) Uani 1 1 d .
H4 H -0.1705 -0.0006 -0.1557 0.076 Uiso 1 1 calc R
C7 C -0.17946(19) 0.1211(2) 0.16812(16) 0.0559(5) Uani 1 1 d .
H7 H -0.1828 0.1511 0.2495 0.067 Uiso 1 1 calc R
C22 C 0.5110(3) 0.8406(3) 0.61454(18) 0.0829(7) Uani 1 1 d .
H22 H 0.6121 0.8874 0.6550 0.100 Uiso 1 1 calc R
C20 C 0.2831(3) 0.8552(2) 0.52957(18) 0.0712(6) Uani 1 1 d .
H20 H 0.2296 0.9119 0.5141 0.085 Uiso 1 1 calc R
C5 C -0.2947(2) -0.0432(2) -0.04638(19) 0.0759(6) Uani 1 1 d .
H5 H -0.3743 -0.1230 -0.1089 0.091 Uiso 1 1 calc R
C6 C -0.2984(2) 0.0022(2) 0.07458(19) 0.0742(6) Uani 1 1 d .
H6 H -0.3809 -0.0471 0.0936 0.089 Uiso 1 1 calc R
C21 C 0.4312(3) 0.9233(2) 0.59041(19) 0.0865(8) Uani 1 1 d .
H21 H 0.4784 1.0263 0.6157 0.104 Uiso 1 1 calc R
O1 O 0.03443(15) 0.09480(13) 0.37413(10) 0.0632(4) Uani 1 1 d .

loop_
_atom_site_aniso_label
_atom_site_aniso_U_11
_atom_site_aniso_U_22
_atom_site_aniso_U_33
_atom_site_aniso_U_23
_atom_site_aniso_U_13
_atom_site_aniso_U_12
C16 0.0404(8) 0.0392(8) 0.0340(8) 0.0174(6) 0.0033(6) 0.0080(6)
C8 0.0417(8) 0.0399(8) 0.0280(7) 0.0157(6) 0.0060(6) 0.0115(6)
C18 0.0481(9) 0.0380(8) 0.0281(7) 0.0146(6) 0.0065(6) 0.0045(7)
C14 0.0431(8) 0.0362(8) 0.0349(8) 0.0168(6) 0.0032(6) 0.0061(6)
C17 0.0388(8) 0.0404(8) 0.0329(8) 0.0170(6) 0.0049(6) 0.0095(6)
C24 0.0400(8) 0.0442(8) 0.0337(8) 0.0198(7) 0.0054(6) 0.0125(6)
C1 0.0411(8) 0.0398(8) 0.0342(8) 0.0178(6) 0.0051(6) 0.0120(6)
C29 0.0502(9) 0.0446(9) 0.0398(8) 0.0207(7) 0.0046(7) 0.0105(7)
C15 0.0488(9) 0.0392(8) 0.0356(8) 0.0185(6) 0.0040(6) 0.0075(7)
C25 0.0494(9) 0.0472(9) 0.0368(8) 0.0191(7) 0.0070(7) 0.0101(7)
C9 0.0425(8) 0.0539(9) 0.0484(9) 0.0288(8) 0.0044(7) 0.0135(7)
C13 0.0426(8) 0.0501(9) 0.0378(8) 0.0208(7) 0.0096(6) 0.0173(7)
C26 0.0521(10) 0.0588(10) 0.0318(8) 0.0149(7) 0.0035(7) 0.0103(8)
C12 0.0437(9) 0.0538(10) 0.0464(9) 0.0196(8) 0.0135(7) 0.0072(7)
C19 0.0653(11) 0.0426(9) 0.0439(9) 0.0184(7) 0.0190(8) 0.0176(8)
C2 0.0461(8) 0.0396(8) 0.0355(8) 0.0187(7) -0.0002(6) 0.0115(7)
C11 0.0666(11) 0.0456(9) 0.0475(10) 0.0250(8) 0.0145(8) 0.0085(8)
C3 0.0602(10) 0.0489(9) 0.0370(8) 0.0192(7) 0.0016(7) 0.0189(8)
C28 0.0588(10) 0.0603(11) 0.0492(10) 0.0358(9) 0.0096(8) 0.0162(8)
C27 0.0552(10) 0.0754(12) 0.0373(9) 0.0321(9) 0.0084(7) 0.0204(9)
C10 0.0637(11) 0.0543(10) 0.0563(10) 0.0353(9) 0.0072(8) 0.0192(9)
C23 0.0554(10) 0.0598(11) 0.0459(10) 0.0257(8) -0.0040(8) -0.0036(8)
C4 0.0813(13) 0.0563(11) 0.0353(9) 0.0130(8) -0.0078(9) 0.0225(10)
C7 0.0526(10) 0.0582(10) 0.0448(9) 0.0245(8) -0.0002(8) 0.0051(8)
C22 0.0778(14) 0.0716(14) 0.0541(12) 0.0264(10) -0.0104(10) -0.0273(12)
C20 0.1130(18) 0.0427(10) 0.0568(11) 0.0221(9) 0.0288(12) 0.0236(11)
C5 0.0747(14) 0.0577(12) 0.0601(13) 0.0190(10) -0.0244(10) 0.0006(10)
C6 0.0563(11) 0.0716(13) 0.0725(14) 0.0366(11) -0.0089(10) -0.0065(10)
C21 0.129(2) 0.0431(11) 0.0535(12) 0.0192(9) 0.0107(13) -0.0118(13)
O1 0.0853(9) 0.0382(6) 0.0468(7) 0.0205(5) -0.0048(6) -0.0008(6)

loop_
_atom_type_symbol
_atom_type_description
_atom_type_scat_dispersion_real
_atom_type_scat_dispersion_imag
_atom_type_scat_source
C C 0.0033 0.0016 'International Tables Vol C Tables 4.2.6.8 and 6.1.1.4'
H H 0.0000 0.0000 'International Tables Vol C Tables 4.2.6.8 and 6.1.1.4'
O O 0.0106 0.0060 'International Tables Vol C Tables 4.2.6.8 and 6.1.1.4'

loop_
_geom_angle_atom_site_label_1
_geom_angle_atom_site_label_2
_geom_angle_atom_site_label_3
_geom_angle
C17 C16 C24 138.06(13)
C17 C16 C15 90.18(11)
C24 C16 C15 131.55(13)
C9 C8 C13 117.97(14)
C9 C8 C1 121.13(13)
C13 C8 C1 120.88(13)
C23 C18 C19 118.72(15)
C23 C18 C17 122.02(15)
C19 C18 C17 119.23(14)
C1 C14 C17 136.17(13)
C1 C14 C15 137.95(13)
C17 C14 C15 85.86(11)
C16 C17 C18 134.29(13)
C16 C17 C14 95.05(12)
C18 C17 C14 130.46(12)
C29 C24 C25 118.20(13)
C29 C24 C16 119.06(13)
C25 C24 C16 122.67(13)
C14 C1 C8 119.61(13)
C14 C1 C2 122.50(13)
C8 C1 C2 117.86(12)
C28 C29 C24 120.82(15)
O1 C15 C16 134.94(14)
O1 C15 C14 136.11(14)
C16 C15 C14 88.85(11)
C26 C25 C24 120.32(15)
C10 C9 C8 120.71(15)
C12 C13 C8 120.99(15)
C27 C26 C25 120.58(15)
C11 C12 C13 120.04(15)
C20 C19 C18 120.92(18)
C7 C2 C3 118.27(14)
C7 C2 C1 121.31(14)
C3 C2 C1 120.39(14)
C10 C11 C12 119.56(15)
C4 C3 C2 120.94(17)
C27 C28 C29 120.23(16)
C28 C27 C26 119.86(15)
C9 C10 C11 120.70(16)
C22 C23 C18 120.0(2)
C5 C4 C3 120.28(17)
C2 C7 C6 120.53(17)
C21 C22 C23 120.0(2)
C21 C20 C19 119.8(2)
C4 C5 C6 119.80(17)
C5 C6 C7 120.19(19)
C20 C21 C22 120.54(19)

loop_
_geom_bond_atom_site_label_1
_geom_bond_atom_site_label_2
_geom_bond_distance
C16 C17 1.380(2)
C16 C24 1.4534(19)
C16 C15 1.504(2)
C8 C9 1.390(2)
C8 C13 1.391(2)
C8 C1 1.486(2)
C18 C23 1.388(2)
C18 C19 1.390(2)
C18 C17 1.466(2)
C14 C1 1.350(2)
C14 C17 1.4855(19)
C14 C15 1.517(2)
C24 C29 1.395(2)
C24 C25 1.399(2)
C1 C2 1.4861(19)
C29 C28 1.381(2)
C15 O1 1.2017(18)
C25 C26 1.380(2)
C9 C10 1.373(2)
C13 C12 1.381(2)
C26 C27 1.377(2)
C12 C11 1.375(2)
C19 C20 1.376(2)
C2 C7 1.386(2)
C2 C3 1.395(2)
C11 C10 1.375(2)
C3 C4 1.378(2)
C28 C27 1.374(2)
C23 C22 1.385(3)
C4 C5 1.373(3)
C7 C6 1.389(2)
C22 C21 1.377(4)
C20 C21 1.367(3)
C5 C6 1.379(3)
